data_1536950
loop_
_publ_author_name
'Kraft, R.'
'Fickenscher, T.'
'Kotzyba, G.'
'Hoffmann, R.D.'
'Poettgen, R.'

_publ_section_title
;
 Intermetallic Rare Earth (RE) Magnesium Compounds REPdMg and RE2Pd2Mg
;
_journal_name_full Intermetallics
_journal_page_first 111
_journal_page_last 118
_journal_volume 11
_journal_year 2003
_chemical_formula_sum 'Eu Mg Pd'
_chemical_name_systematic 'Eu Pd Mg'
_space_group_IT_number 62
_symmetry_space_group_name_Hall '-P 2ac 2n'
_symmetry_space_group_name_H-M 'P n m a'
_cell_angle_alpha 90
_cell_angle_beta 90
_cell_angle_gamma 90
_cell_formula_units_Z 4
_cell_length_a 7.5385
_cell_length_b 4.4027
_cell_length_c 8.6627
_cell_volume 287.513
_citation_journal_id_ASTM IERME5
_cod_data_source_file Kraft_IERME5_2003_780.cif
_cod_data_source_block Eu1Mg1Pd1
_cod_original_cell_volume 287.5128
_cod_original_formula_sum 'Eu1 Mg1 Pd1'
_cod_database_code 1536950

loop_
_symmetry_equiv_pos_as_xyz
x,y,z
-x+1/2,-y,z+1/2
x+1/2,-y+1/2,-z+1/2
-x,y+1/2,-z
-x,-y,-z
x-1/2,y,-z-1/2
-x-1/2,y-1/2,z-1/2
x,-y-1/2,z

loop_
_atom_site_label
_atom_site_type_symbol
_atom_site_fract_x
_atom_site_fract_y
_atom_site_fract_z
_atom_site_occupancy
_atom_site_U_iso_or_equiv
Mg1 Mg 0.1368 0.25 0.0623 1 0.0
Pd1 Pd 0.2748 0.25 0.37819 1 0.0
Eu1 Eu 0.0298 0.25 0.67711 1 0.0
